data_7224598
loop_
_publ_author_name
'Li, Qianli'
'Cheng, Shuang'
'Zhang, Rufen'
'Shi, Yang'
'ma, chunlin'

_publ_section_title
;
 Novel organotin complexes derive from 2, 2&#x00B4;-selenodiacetic
 acid&#xFF1A; synthesis, and biological evaluation
;
_journal_name_full 'RSC Adv.'
_journal_paper_doi 10.1039/C6RA01948J
_journal_year 2016
_chemical_formula_sum 'C8 H16 O5 Se Sn2'
_chemical_formula_weight 508.55
_chemical_name_systematic
; 
 ? 
;
_space_group_IT_number 14
_symmetry_cell_setting monoclinic
_symmetry_space_group_name_Hall '-P 2yn'
_symmetry_space_group_name_H-M 'P 1 21/n 1'
_atom_sites_solution_hydrogens geom
_atom_sites_solution_primary direct
_atom_sites_solution_secondary difmap
_audit_creation_method SHELXL-97
_audit_update_record
;
2016-01-02 deposited with the CCDC.
2016-03-10 downloaded from the CCDC.
;
_cell_angle_alpha 90.00
_cell_angle_beta 96.024(2)
_cell_angle_gamma 90.00
_cell_formula_units_Z 4
_cell_length_a 7.5627(6)
_cell_length_b 11.8111(11)
_cell_length_c 16.3455(15)
_cell_measurement_reflns_used 4029
_cell_measurement_temperature 298(2)
_cell_measurement_theta_max 28.127
_cell_measurement_theta_min 2.506
_cell_volume 1452.0(2)
_computing_cell_refinement 'Bruker SMART'
_computing_data_collection 'Bruker SMART'
_computing_data_reduction 'Bruker SAINT'
_computing_molecular_graphics 'Bruker SHELXTL'
_computing_publication_material 'Bruker SHELXTL'
_computing_structure_refinement 'SHELXL-97 (Sheldrick, 1997)'
_computing_structure_solution 'SHELXS-97 (Sheldrick, 1990)'
_diffrn_ambient_temperature 298(2)
_diffrn_measured_fraction_theta_full 0.999
_diffrn_measured_fraction_theta_max 0.999
_diffrn_measurement_device_type 'CCD area detector'
_diffrn_measurement_method 'phi and omega scans'
_diffrn_radiation_monochromator graphite
_diffrn_radiation_source 'fine-focus sealed tube'
_diffrn_radiation_type MoK\a
_diffrn_radiation_wavelength 0.71073
_diffrn_reflns_av_R_equivalents 0.0401
_diffrn_reflns_av_sigmaI/netI 0.0386
_diffrn_reflns_limit_h_max 8
_diffrn_reflns_limit_h_min -9
_diffrn_reflns_limit_k_max 14
_diffrn_reflns_limit_k_min -11
_diffrn_reflns_limit_l_max 18
_diffrn_reflns_limit_l_min -19
_diffrn_reflns_number 7139
_diffrn_reflns_theta_full 25.01
_diffrn_reflns_theta_max 25.01
_diffrn_reflns_theta_min 2.51
_exptl_absorpt_coefficient_mu 5.949
_exptl_absorpt_correction_T_max 0.5607
_exptl_absorpt_correction_T_min 0.3544
_exptl_absorpt_correction_type multi-scan
_exptl_absorpt_process_details sadabs
_exptl_crystal_colour colorless
_exptl_crystal_density_diffrn 2.326
_exptl_crystal_density_method 'not measured'
_exptl_crystal_description block
_exptl_crystal_F_000 952
_exptl_crystal_size_max 0.22
_exptl_crystal_size_mid 0.21
_exptl_crystal_size_min 0.11
_refine_diff_density_max 0.810
_refine_diff_density_min -0.784
_refine_diff_density_rms 0.139
_refine_ls_extinction_method none
_refine_ls_goodness_of_fit_ref 1.020
_refine_ls_hydrogen_treatment constr
_refine_ls_matrix_type full
_refine_ls_number_parameters 145
_refine_ls_number_reflns 2551
_refine_ls_number_restraints 0
_refine_ls_restrained_S_all 1.020
_refine_ls_R_factor_all 0.0343
_refine_ls_R_factor_gt 0.0260
_refine_ls_shift/su_max 0.002
_refine_ls_shift/su_mean 0.000
_refine_ls_structure_factor_coef Fsqd
_refine_ls_weighting_details 'calc w=1/[\s^2^(Fo^2^)+(0.0343P)^2^+0.0000P] where P=(Fo^2^+2Fc^2^)/3'
_refine_ls_weighting_scheme calc
_refine_ls_wR_factor_gt 0.0627
_refine_ls_wR_factor_ref 0.0664
_reflns_number_gt 2155
_reflns_number_total 2551
_reflns_threshold_expression >2sigma(I)
_cod_data_source_file c6ra01948j2.cif
_cod_data_source_block 2
_cod_depositor_comments
;
The following automatic conversions were performed:

'_symmetry_cell_setting' value 'Monoclinic' changed to 'monoclinic'
according to
/usr/data/users/saulius/crontab/automatic-downloads/rss-feeds/RSC/lib/dictionaries/cif_core.dic
dictionary named 'cif_core.dic' version 2.4.2 from 2011-04-26.

Automatic conversion script
Id: cif_fix_values 4268 2015-11-12 08:31:59Z antanas 
;
_cod_original_sg_symbol_H-M P2(1)/n
_cod_database_code 7224598

loop_
_symmetry_equiv_pos_as_xyz
'x, y, z'
'-x+1/2, y+1/2, -z+1/2'
'-x, -y, -z'
'x-1/2, -y-1/2, z-1/2'

loop_
_atom_site_label
_atom_site_type_symbol
_atom_site_fract_x
_atom_site_fract_y
_atom_site_fract_z
_atom_site_U_iso_or_equiv
_atom_site_adp_type
_atom_site_occupancy
_atom_site_symmetry_multiplicity
_atom_site_calc_flag
_atom_site_refinement_flags
Sn1 Sn 0.53453(4) 0.22797(3) 0.961345(18) 0.03349(11) Uani 1 1 d .
Sn2 Sn 0.45289(4) 0.47738(3) 1.095841(16) 0.02965(11) Uani 1 1 d .
Se1 Se 0.65946(7) 0.43379(4) 0.68485(3) 0.04427(15) Uani 1 1 d .
O1 O 0.5408(4) 0.3124(3) 0.84323(18) 0.0386(8) Uani 1 1 d .
O2 O 0.5567(5) 0.1418(3) 0.7897(2) 0.0510(9) Uani 1 1 d .
O3 O 0.5372(5) 0.1737(3) 1.0934(2) 0.0565(10) Uani 1 1 d .
O4 O 0.3892(5) 0.3076(3) 1.1515(2) 0.0581(10) Uani 1 1 d .
O5 O 0.5013(4) 0.3921(2) 0.99139(16) 0.0338(7) Uani 1 1 d .
C1 C 0.5214(6) 0.2970(4) 0.6965(3) 0.0396(11) Uani 1 1 d .
H1A H 0.3967 0.3150 0.6826 0.048 Uiso 1 1 calc R
H1B H 0.5541 0.2420 0.6566 0.048 Uiso 1 1 calc R
C2 C 0.5429(6) 0.2420(4) 0.7812(3) 0.0345(11) Uani 1 1 d .
C3 C 0.2897(8) 0.1456(5) 0.9323(4) 0.0726(18) Uani 1 1 d .
H3A H 0.1947 0.1992 0.9336 0.109 Uiso 1 1 calc R
H3B H 0.2768 0.0867 0.9717 0.109 Uiso 1 1 calc R
H3C H 0.2859 0.1132 0.8783 0.109 Uiso 1 1 calc R
C4 C 0.8024(7) 0.1799(5) 0.9722(3) 0.0499(13) Uani 1 1 d .
H4A H 0.8758 0.2448 0.9865 0.075 Uiso 1 1 calc R
H4B H 0.8312 0.1495 0.9207 0.075 Uiso 1 1 calc R
H4C H 0.8232 0.1234 1.0143 0.075 Uiso 1 1 calc R
C5 C 0.4443(6) 0.2087(4) 1.1481(3) 0.0366(11) Uani 1 1 d .
C6 C 0.7002(7) 0.4759(5) 1.1679(3) 0.0558(15) Uani 1 1 d .
H6A H 0.7925 0.4593 1.1336 0.084 Uiso 1 1 calc R
H6B H 0.6994 0.4191 1.2098 0.084 Uiso 1 1 calc R
H6C H 0.7217 0.5487 1.1931 0.084 Uiso 1 1 calc R
C7 C 0.1771(6) 0.4991(4) 1.0907(3) 0.0425(12) Uani 1 1 d .
H7A H 0.1246 0.4890 1.0351 0.064 Uiso 1 1 calc R
H7B H 0.1515 0.5740 1.1091 0.064 Uiso 1 1 calc R
H7C H 0.1287 0.4443 1.1256 0.064 Uiso 1 1 calc R
C8 C 0.8963(6) 0.3712(4) 0.7123(3) 0.0388(11) Uani 1 1 d .
H8A H 0.9823 0.4323 0.7181 0.047 Uiso 1 1 calc R
H8B H 0.9008 0.3319 0.7646 0.047 Uiso 1 1 calc R

loop_
_atom_site_aniso_label
_atom_site_aniso_U_11
_atom_site_aniso_U_22
_atom_site_aniso_U_33
_atom_site_aniso_U_23
_atom_site_aniso_U_13
_atom_site_aniso_U_12
Sn1 0.0429(2) 0.02680(19) 0.03278(18) 0.00100(13) 0.01360(14) 0.00310(14)
Sn2 0.0353(2) 0.03100(19) 0.02367(17) 0.00233(12) 0.00811(12) 0.00409(13)
Se1 0.0608(3) 0.0358(3) 0.0385(3) 0.0068(2) 0.0157(2) 0.0047(2)
O1 0.061(2) 0.0292(18) 0.0268(16) -0.0006(14) 0.0108(14) -0.0013(15)
O2 0.077(3) 0.029(2) 0.047(2) -0.0005(17) 0.0087(18) 0.0023(17)
O3 0.086(3) 0.048(2) 0.0402(19) 0.0155(17) 0.0297(18) 0.024(2)
O4 0.081(3) 0.035(2) 0.066(2) 0.0126(18) 0.042(2) 0.0107(19)
O5 0.053(2) 0.0255(17) 0.0257(15) 0.0010(13) 0.0156(13) 0.0062(14)
C1 0.045(3) 0.046(3) 0.027(2) -0.001(2) 0.004(2) -0.002(2)
C2 0.031(3) 0.037(3) 0.036(3) -0.004(2) 0.0064(19) -0.004(2)
C3 0.066(4) 0.072(4) 0.084(5) 0.003(4) 0.022(3) -0.026(3)
C4 0.049(3) 0.056(3) 0.045(3) 0.000(3) 0.011(2) 0.017(3)
C5 0.039(3) 0.039(3) 0.033(2) 0.004(2) 0.011(2) 0.005(2)
C6 0.045(3) 0.071(4) 0.047(3) 0.000(3) -0.010(2) 0.016(3)
C7 0.038(3) 0.047(3) 0.043(3) -0.005(2) 0.005(2) 0.003(2)
C8 0.053(3) 0.032(3) 0.033(2) -0.005(2) 0.012(2) -0.006(2)

loop_
_atom_type_symbol
_atom_type_description
_atom_type_scat_dispersion_real
_atom_type_scat_dispersion_imag
_atom_type_scat_source
C C 0.0033 0.0016 'International Tables Vol C Tables 4.2.6.8 and 6.1.1.4'
H H 0.0000 0.0000 'International Tables Vol C Tables 4.2.6.8 and 6.1.1.4'
O O 0.0106 0.0060 'International Tables Vol C Tables 4.2.6.8 and 6.1.1.4'
Se Se -0.0929 2.2259 'International Tables Vol C Tables 4.2.6.8 and 6.1.1.4'
Sn Sn -0.6537 1.4246 'International Tables Vol C Tables 4.2.6.8 and 6.1.1.4'

loop_
_geom_angle_atom_site_label_1
_geom_angle_atom_site_label_2
_geom_angle_atom_site_label_3
_geom_angle
_geom_angle_site_symmetry_1
_geom_angle_site_symmetry_3
O5 Sn1 C4 112.53(18) . .
O5 Sn1 C3 111.7(2) . .
C4 Sn1 C3 135.7(2) . .
O5 Sn1 O1 77.95(11) . .
C4 Sn1 O1 95.06(17) . .
C3 Sn1 O1 96.4(2) . .
O5 Sn1 O3 91.67(12) . .
C4 Sn1 O3 86.01(17) . .
C3 Sn1 O3 90.2(2) . .
O1 Sn1 O3 169.17(13) . .
O5 Sn2 C7 106.94(16) . .
O5 Sn2 C6 103.67(17) . .
C7 Sn2 C6 147.9(2) . .
O5 Sn2 O5 75.23(13) . 3_667
C7 Sn2 O5 96.58(16) . 3_667
C6 Sn2 O5 100.44(18) . 3_667
O5 Sn2 O4 87.93(12) . .
C7 Sn2 O4 82.65(17) . .
C6 Sn2 O4 88.98(19) . .
O5 Sn2 O4 162.19(13) 3_667 .
C1 Se1 C8 98.8(2) . .
C2 O1 Sn1 113.4(3) . .
C5 O3 Sn1 129.5(3) . .
C5 O4 Sn2 136.3(3) . .
Sn1 O5 Sn2 135.38(14) . .
Sn1 O5 Sn2 119.54(12) . 3_667
Sn2 O5 Sn2 104.77(13) . 3_667
C2 C1 Se1 115.9(3) . .
C2 C1 H1A 108.3 . .
Se1 C1 H1A 108.3 . .
C2 C1 H1B 108.3 . .
Se1 C1 H1B 108.3 . .
H1A C1 H1B 107.4 . .
O2 C2 O1 123.1(4) . .
O2 C2 C1 121.8(4) . .
O1 C2 C1 115.0(4) . .
Sn1 C3 H3A 109.5 . .
Sn1 C3 H3B 109.5 . .
H3A C3 H3B 109.5 . .
Sn1 C3 H3C 109.5 . .
H3A C3 H3C 109.5 . .
H3B C3 H3C 109.5 . .
Sn1 C4 H4A 109.5 . .
Sn1 C4 H4B 109.5 . .
H4A C4 H4B 109.5 . .
Sn1 C4 H4C 109.5 . .
H4A C4 H4C 109.5 . .
H4B C4 H4C 109.5 . .
O4 C5 O3 123.7(4) . .
O4 C5 C8 117.2(4) . 4_566
O3 C5 C8 119.2(4) . 4_566
Sn2 C6 H6A 109.5 . .
Sn2 C6 H6B 109.5 . .
H6A C6 H6B 109.5 . .
Sn2 C6 H6C 109.5 . .
H6A C6 H6C 109.5 . .
H6B C6 H6C 109.5 . .
Sn2 C7 H7A 109.5 . .
Sn2 C7 H7B 109.5 . .
H7A C7 H7B 109.5 . .
Sn2 C7 H7C 109.5 . .
H7A C7 H7C 109.5 . .
H7B C7 H7C 109.5 . .
C5 C8 Se1 111.5(3) 4_665 .
C5 C8 H8A 109.3 4_665 .
Se1 C8 H8A 109.3 . .
C5 C8 H8B 109.3 4_665 .
Se1 C8 H8B 109.3 . .
H8A C8 H8B 108.0 . .

loop_
_geom_bond_atom_site_label_1
_geom_bond_atom_site_label_2
_geom_bond_distance
_geom_bond_site_symmetry_2
Sn1 O5 2.022(3) .
Sn1 C4 2.094(5) .
Sn1 C3 2.102(6) .
Sn1 O1 2.178(3) .
Sn1 O3 2.249(3) .
Sn2 O5 2.048(3) .
Sn2 C7 2.094(5) .
Sn2 C6 2.103(5) .
Sn2 O5 2.153(3) 3_667
Sn2 O4 2.274(3) .
Se1 C1 1.943(5) .
Se1 C8 1.947(5) .
O1 C2 1.312(5) .
O2 C2 1.195(5) .
O3 C5 1.263(5) .
O4 C5 1.244(5) .
O5 Sn2 2.153(3) 3_667
C1 C2 1.523(6) .
C1 H1A 0.9700 .
C1 H1B 0.9700 .
C3 H3A 0.9600 .
C3 H3B 0.9600 .
C3 H3C 0.9600 .
C4 H4A 0.9600 .
C4 H4B 0.9600 .
C4 H4C 0.9600 .
C5 C8 1.485(6) 4_566
C6 H6A 0.9600 .
C6 H6B 0.9600 .
C6 H6C 0.9600 .
C7 H7A 0.9600 .
C7 H7B 0.9600 .
C7 H7C 0.9600 .
C8 C5 1.485(6) 4_665
C8 H8A 0.9700 .
C8 H8B 0.9700 .
